data_1520277
loop_
_publ_author_name
'Coles, Simon J.'
'Hursthouse, Michael B.'
'Tomkinson, N.'

_publ_section_title
;
 C22H16O4
;
_journal_name_full 'Crystal Structure Report Archive'
_journal_page_first 420
_journal_year 2008
_chemical_formula_sum 'C22 H16 O4'
_chemical_formula_weight 344.35
_space_group_IT_number 14
_symmetry_cell_setting monoclinic
_symmetry_space_group_name_Hall '-P 2yn'
_symmetry_space_group_name_H-M 'P 1 21/n 1'
_atom_sites_solution_hydrogens geom
_atom_sites_solution_primary direct
_atom_sites_solution_secondary difmap
_cell_angle_alpha 90.00
_cell_angle_beta 91.715(2)
_cell_angle_gamma 90.00
_cell_formula_units_Z 4
_cell_length_a 9.7058(3)
_cell_length_b 14.1810(5)
_cell_length_c 11.9258(4)
_cell_measurement_reflns_used 57741
_cell_measurement_temperature 120(2)
_cell_measurement_theta_max 27.48
_cell_measurement_theta_min 2.91
_cell_volume 1640.71(9)
_computing_cell_refinement 'DENZO, COLLECT'
_computing_data_reduction 'DENZO, COLLECT'
_computing_molecular_graphics 'PLATON (Spek, 2003)'
_computing_structure_refinement 'SHELXL-97 (Sheldrick, 1997)'
_computing_structure_solution 'SHELXS-97 (Sheldrick, 1997)'
_diffrn_ambient_temperature 120(2)
_diffrn_detector_area_resol_mean 9.091
_diffrn_measured_fraction_theta_full 0.996
_diffrn_measured_fraction_theta_max 0.996
_diffrn_measurement_device_type 'Bruker-Nonius APEX2 Area Detector'
_diffrn_measurement_method '\f and \w scans'
_diffrn_radiation_monochromator '10cm confocal mirrors'
_diffrn_radiation_source 'Bruker-Nonius FR591 rotating anode'
_diffrn_radiation_type MoK\a
_diffrn_radiation_wavelength 0.71073
_diffrn_reflns_av_R_equivalents 0.0392
_diffrn_reflns_av_sigmaI/netI 0.0333
_diffrn_reflns_limit_h_max 12
_diffrn_reflns_limit_h_min -12
_diffrn_reflns_limit_k_max 18
_diffrn_reflns_limit_k_min -18
_diffrn_reflns_limit_l_max 15
_diffrn_reflns_limit_l_min -15
_diffrn_reflns_number 18610
_diffrn_reflns_theta_full 27.50
_diffrn_reflns_theta_max 27.50
_diffrn_reflns_theta_min 3.03
_exptl_absorpt_coefficient_mu 0.096
_exptl_absorpt_correction_T_max 0.9924
_exptl_absorpt_correction_T_min 0.9830
_exptl_absorpt_correction_type multi-scan
_exptl_absorpt_process_details 'SADABS V2.10 (Sheldrick, G.M., 2003)'
_exptl_crystal_colour colourless
_exptl_crystal_density_diffrn 1.394
_exptl_crystal_density_method 'not measured'
_exptl_crystal_description block
_exptl_crystal_F_000 720
_exptl_crystal_size_max 0.18
_exptl_crystal_size_mid 0.12
_exptl_crystal_size_min 0.08
_refine_diff_density_max 0.243
_refine_diff_density_min -0.239
_refine_diff_density_rms 0.051
_refine_ls_extinction_method none
_refine_ls_goodness_of_fit_ref 1.112
_refine_ls_hydrogen_treatment constr
_refine_ls_matrix_type full
_refine_ls_number_parameters 235
_refine_ls_number_reflns 3753
_refine_ls_number_restraints 0
_refine_ls_restrained_S_all 1.112
_refine_ls_R_factor_all 0.0623
_refine_ls_R_factor_gt 0.0507
_refine_ls_shift/su_max 0.003
_refine_ls_shift/su_mean 0.000
_refine_ls_structure_factor_coef Fsqd
_refine_ls_weighting_details 'calc w=1/[\s^2^(Fo^2^)+(0.0168P)^2^+1.6268P] where P=(Fo^2^+2Fc^2^)/3'
_refine_ls_weighting_scheme calc
_refine_ls_wR_factor_gt 0.1005
_refine_ls_wR_factor_ref 0.1073
_reflns_number_gt 3196
_reflns_number_total 3753
_reflns_threshold_expression >2sigma(I)
_cod_data_source_file eCrystal-420.cif
_cod_data_source_block 2007src1312
_cod_depositor_comments
;
Citation :
Coles, Simon J. and Hursthouse, Michael B. and Tomkinson, N (2008) 
University of Southampton, Crystal Structure Report Archive. 
(doi:10.5258/ecrystals/420)

More at:
http://ecrystals.chem.soton.ac.uk/420/

The following automatic conversions were performed:

'_symmetry_cell_setting' value 'Monoclinic' changed to 'monoclinic'
according to the built-in table from CIF Core dictionary named
'cif_core.dic' version 2.4.1 from 2010-06-29.

Automatic conversion script
Id: cif_fix_values 3392 2015-05-12 13:50:21Z andrius 
;
_cod_original_sg_symbol_H-M P2(1)/n
_cod_database_code 1520277

loop_
_symmetry_equiv_pos_as_xyz
'x, y, z'
'-x+1/2, y+1/2, -z+1/2'
'-x, -y, -z'
'x-1/2, -y-1/2, z-1/2'

loop_
_atom_site_label
_atom_site_type_symbol
_atom_site_fract_x
_atom_site_fract_y
_atom_site_fract_z
_atom_site_U_iso_or_equiv
_atom_site_adp_type
_atom_site_occupancy
_atom_site_symmetry_multiplicity
_atom_site_calc_flag
_atom_site_refinement_flags
_atom_site_disorder_assembly
_atom_site_disorder_group
C1 C -0.02158(17) 0.68290(12) 0.64616(14) 0.0189(3) Uani 1 1 d . . .
C2 C -0.07508(18) 0.63849(13) 0.73928(15) 0.0220(4) Uani 1 1 d . . .
H2 H -0.1411 0.5894 0.7298 0.026 Uiso 1 1 calc R . .
C3 C -0.03131(18) 0.66633(13) 0.84627(15) 0.0240(4) Uani 1 1 d . . .
H3 H -0.0679 0.6363 0.9100 0.029 Uiso 1 1 calc R . .
C4 C 0.06547(18) 0.73770(13) 0.86076(15) 0.0235(4) Uani 1 1 d . . .
H4 H 0.0960 0.7555 0.9342 0.028 Uiso 1 1 calc R . .
C5 C 0.11780(18) 0.78320(13) 0.76799(15) 0.0218(4) Uani 1 1 d . . .
H5 H 0.1839 0.8321 0.7780 0.026 Uiso 1 1 calc R . .
C6 C 0.07352(17) 0.75709(12) 0.66067(14) 0.0189(3) Uani 1 1 d . . .
C7 C -0.06543(17) 0.65329(12) 0.53061(14) 0.0193(3) Uani 1 1 d . . .
C8 C 0.02640(17) 0.68385(12) 0.35223(13) 0.0179(3) Uani 1 1 d . . .
H8 H -0.0723 0.6779 0.3266 0.021 Uiso 1 1 calc R . .
C9 C 0.06508(17) 0.79054(12) 0.36622(14) 0.0180(3) Uani 1 1 d . . .
H9 H 0.1666 0.7992 0.3585 0.022 Uiso 1 1 calc R . .
C10 C 0.12585(17) 0.80668(12) 0.56118(14) 0.0199(3) Uani 1 1 d . . .
C11 C 0.11713(17) 0.63319(12) 0.27192(14) 0.0185(3) Uani 1 1 d . . .
C12 C 0.25379(18) 0.61309(12) 0.30309(15) 0.0208(4) Uani 1 1 d . . .
H12 H 0.2888 0.6309 0.3753 0.025 Uiso 1 1 calc R . .
C13 C 0.33863(18) 0.56725(12) 0.22921(15) 0.0224(4) Uani 1 1 d . . .
H13 H 0.4310 0.5526 0.2515 0.027 Uiso 1 1 calc R . .
C14 C 0.28950(19) 0.54261(13) 0.12294(15) 0.0234(4) Uani 1 1 d . . .
H14 H 0.3480 0.5113 0.0725 0.028 Uiso 1 1 calc R . .
C15 C 0.15433(19) 0.56394(13) 0.09049(15) 0.0244(4) Uani 1 1 d . . .
H15 H 0.1208 0.5479 0.0173 0.029 Uiso 1 1 calc R . .
C16 C 0.06800(18) 0.60866(13) 0.16488(14) 0.0215(4) Uani 1 1 d . . .
H16 H -0.0246 0.6225 0.1426 0.026 Uiso 1 1 calc R . .
C17 C -0.01224(17) 0.84990(12) 0.28081(14) 0.0183(3) Uani 1 1 d . . .
C18 C 0.03428(18) 0.85392(12) 0.17155(15) 0.0217(4) Uani 1 1 d . . .
H18 H 0.1169 0.8224 0.1529 0.026 Uiso 1 1 calc R . .
C19 C -0.0398(2) 0.90384(13) 0.08992(15) 0.0259(4) Uani 1 1 d . . .
H19 H -0.0077 0.9062 0.0155 0.031 Uiso 1 1 calc R . .
C20 C -0.1604(2) 0.95046(13) 0.11628(16) 0.0272(4) Uani 1 1 d . . .
H20 H -0.2111 0.9844 0.0601 0.033 Uiso 1 1 calc R . .
C21 C -0.20629(19) 0.94709(13) 0.22519(16) 0.0255(4) Uani 1 1 d . . .
H21 H -0.2882 0.9795 0.2438 0.031 Uiso 1 1 calc R . .
C22 C -0.13325(18) 0.89659(13) 0.30736(15) 0.0218(4) Uani 1 1 d . . .
H22 H -0.1659 0.8939 0.3816 0.026 Uiso 1 1 calc R . .
O1 O -0.18269(13) 0.64031(10) 0.49928(11) 0.0267(3) Uani 1 1 d . . .
O2 O 0.04537(12) 0.64290(8) 0.46303(10) 0.0193(3) Uani 1 1 d . . .
O3 O 0.02565(12) 0.81649(8) 0.47808(9) 0.0188(3) Uani 1 1 d . . .
O4 O 0.24058(13) 0.83743(11) 0.55299(11) 0.0312(3) Uani 1 1 d . . .

loop_
_atom_site_aniso_label
_atom_site_aniso_U_11
_atom_site_aniso_U_22
_atom_site_aniso_U_33
_atom_site_aniso_U_23
_atom_site_aniso_U_13
_atom_site_aniso_U_12
C1 0.0158(8) 0.0218(9) 0.0192(8) 0.0012(7) 0.0007(6) 0.0021(6)
C2 0.0180(8) 0.0250(9) 0.0232(9) 0.0017(7) 0.0022(7) 0.0015(7)
C3 0.0225(9) 0.0298(10) 0.0199(9) 0.0050(7) 0.0049(7) 0.0058(7)
C4 0.0242(9) 0.0284(10) 0.0178(8) -0.0009(7) -0.0018(7) 0.0064(7)
C5 0.0194(8) 0.0232(9) 0.0227(9) -0.0011(7) -0.0025(7) 0.0023(7)
C6 0.0152(8) 0.0215(9) 0.0198(8) 0.0016(7) -0.0005(6) 0.0027(6)
C7 0.0195(8) 0.0171(8) 0.0213(8) 0.0026(7) 0.0019(7) -0.0024(6)
C8 0.0179(8) 0.0194(8) 0.0163(8) 0.0007(6) -0.0014(6) 0.0014(6)
C9 0.0168(8) 0.0213(9) 0.0160(8) -0.0006(6) 0.0015(6) 0.0002(6)
C10 0.0198(8) 0.0199(8) 0.0198(8) -0.0009(7) -0.0025(7) -0.0014(7)
C11 0.0206(8) 0.0161(8) 0.0187(8) 0.0012(6) 0.0013(7) -0.0005(6)
C12 0.0208(8) 0.0216(9) 0.0199(8) -0.0005(7) -0.0030(7) 0.0009(7)
C13 0.0197(8) 0.0201(9) 0.0274(9) 0.0033(7) 0.0011(7) 0.0013(7)
C14 0.0269(9) 0.0207(9) 0.0229(9) 0.0007(7) 0.0068(7) 0.0018(7)
C15 0.0305(10) 0.0253(9) 0.0173(8) -0.0002(7) 0.0000(7) -0.0002(8)
C16 0.0211(8) 0.0227(9) 0.0205(8) 0.0017(7) -0.0023(7) 0.0013(7)
C17 0.0191(8) 0.0160(8) 0.0197(8) 0.0002(6) -0.0013(7) -0.0027(6)
C18 0.0240(9) 0.0189(9) 0.0222(9) -0.0008(7) 0.0008(7) -0.0005(7)
C19 0.0352(10) 0.0231(9) 0.0193(9) 0.0007(7) -0.0002(8) -0.0007(8)
C20 0.0314(10) 0.0224(9) 0.0270(10) 0.0045(7) -0.0096(8) 0.0000(8)
C21 0.0212(9) 0.0216(9) 0.0334(10) 0.0010(8) -0.0028(8) 0.0011(7)
C22 0.0201(8) 0.0230(9) 0.0223(9) 0.0009(7) 0.0011(7) -0.0017(7)
O1 0.0203(6) 0.0348(8) 0.0250(7) -0.0005(6) 0.0001(5) -0.0084(5)
O2 0.0199(6) 0.0210(6) 0.0170(6) 0.0025(5) 0.0005(5) 0.0017(5)
O3 0.0194(6) 0.0212(6) 0.0158(6) -0.0002(5) -0.0002(5) 0.0004(5)
O4 0.0238(7) 0.0444(9) 0.0251(7) 0.0035(6) -0.0027(5) -0.0131(6)

loop_
_atom_type_symbol
_atom_type_description
_atom_type_scat_dispersion_real
_atom_type_scat_dispersion_imag
_atom_type_scat_source
C C 0.0033 0.0016 'International Tables Vol C Tables 4.2.6.8 and 6.1.1.4'
H H 0.0000 0.0000 'International Tables Vol C Tables 4.2.6.8 and 6.1.1.4'
O O 0.0106 0.0060 'International Tables Vol C Tables 4.2.6.8 and 6.1.1.4'

loop_
_geom_angle_atom_site_label_1
_geom_angle_atom_site_label_2
_geom_angle_atom_site_label_3
_geom_angle
_geom_angle_site_symmetry_1
_geom_angle_site_symmetry_3
C2 C1 C6 119.98(16) . .
C2 C1 C7 120.50(16) . .
C6 C1 C7 119.51(15) . .
C3 C2 C1 119.55(17) . .
C4 C3 C2 120.57(17) . .
C3 C4 C5 120.09(17) . .
C6 C5 C4 119.97(17) . .
C5 C6 C1 119.79(16) . .
C5 C6 C10 120.50(16) . .
C1 C6 C10 119.71(15) . .
O1 C7 O2 123.58(16) . .
O1 C7 C1 124.92(16) . .
O2 C7 C1 111.50(14) . .
O2 C8 C11 109.17(13) . .
O2 C8 C9 105.44(13) . .
C11 C8 C9 112.73(14) . .
O3 C9 C17 109.98(13) . .
O3 C9 C8 105.95(13) . .
C17 C9 C8 110.81(13) . .
O4 C10 O3 122.79(16) . .
O4 C10 C6 125.27(16) . .
O3 C10 C6 111.91(14) . .
C16 C11 C12 119.30(16) . .
C16 C11 C8 120.81(15) . .
C12 C11 C8 119.86(15) . .
C13 C12 C11 120.29(16) . .
C14 C13 C12 120.34(17) . .
C13 C14 C15 119.73(17) . .
C14 C15 C16 120.21(17) . .
C15 C16 C11 120.12(16) . .
C18 C17 C22 119.49(16) . .
C18 C17 C9 119.15(15) . .
C22 C17 C9 121.26(15) . .
C19 C18 C17 120.13(17) . .
C18 C19 C20 120.44(17) . .
C21 C20 C19 119.50(17) . .
C20 C21 C22 120.43(17) . .
C21 C22 C17 120.01(17) . .
C7 O2 C8 114.35(13) . .
C10 O3 C9 115.99(13) . .

loop_
_geom_bond_atom_site_label_1
_geom_bond_atom_site_label_2
_geom_bond_distance
_geom_bond_site_symmetry_2
C1 C2 1.391(2) .
C1 C6 1.407(2) .
C1 C7 1.490(2) .
C2 C3 1.390(3) .
C3 C4 1.388(3) .
C4 C5 1.390(3) .
C5 C6 1.388(2) .
C6 C10 1.482(2) .
C7 O1 1.201(2) .
C7 O2 1.371(2) .
C8 O2 1.4501(19) .
C8 C11 1.503(2) .
C8 C9 1.567(2) .
C9 O3 1.446(2) .
C9 C17 1.505(2) .
C10 O4 1.203(2) .
C10 O3 1.375(2) .
C11 C16 1.393(2) .
C11 C12 1.396(2) .
C12 C13 1.386(3) .
C13 C14 1.385(3) .
C14 C15 1.390(3) .
C15 C16 1.391(3) .
C17 C18 1.393(2) .
C17 C22 1.393(2) .
C18 C19 1.387(3) .
C19 C20 1.389(3) .
C20 C21 1.386(3) .
C21 C22 1.391(3) .
